data_4064365
loop_
_publ_author_name
'Selby, Jonathan D.'
'Feliz, Marta'
'Schwarz, Andrew D.'
'Clot, Eric'
'Mountford, Philip'

_publ_section_title
;
 New Sandwich and Half-Sandwich Titanium Hydrazido Compounds
;
_journal_issue 8
_journal_name_full Organometallics
_journal_page_first 2295
_journal_paper_doi 10.1021/om200068k
_journal_volume 30
_journal_year 2011
_chemical_formula_moiety 'C24 H42 Cl2 N4 Ti2'
_chemical_formula_sum 'C24 H42 Cl2 N4 Ti2'
_chemical_formula_weight 553.33
_chemical_name_systematic
;
Cp*2Ti2(u-NNMe2)2Cl2
;
_space_group_IT_number 14
_symmetry_cell_setting monoclinic
_symmetry_space_group_name_Hall '-P 2ybc'
_symmetry_space_group_name_H-M 'P 1 21/c 1'
_atom_sites_solution_hydrogens constr
_atom_sites_solution_primary direct
_cell_angle_alpha 90
_cell_angle_beta 104.8414(13)
_cell_angle_gamma 90
_cell_formula_units_Z 4
_cell_length_a 10.0039(2)
_cell_length_b 17.9623(5)
_cell_length_c 15.4127(4)
_cell_measurement_reflns_used 4793
_cell_measurement_temperature 120
_cell_measurement_theta_max 27
_cell_measurement_theta_min 5
_cell_volume 2677.16(12)
_computing_cell_refinement 'DENZO/SCALEPACK (Otwinowski & Minor, 1997)'
_computing_data_collection 'COLLECT (Nonius, 1997-2001).'
_computing_data_reduction 'DENZO/SCALEPACK (Otwinowski & Minor, 1997)'
_computing_molecular_graphics 'CAMERON (Watkin et al., 1996)'
_computing_publication_material 'CRYSTALS (Betteridge et al., 2003)'
_computing_structure_refinement 'CRYSTALS (Betteridge et al., 2003)'
_computing_structure_solution 'SIR92 (Altomare et al., 1994)'
_diffrn_ambient_temperature 120
_diffrn_measured_fraction_theta_full 0.974
_diffrn_measured_fraction_theta_max 0.953
_diffrn_measurement_device_type 'Nonius KappaCCD'
_diffrn_measurement_method \w
_diffrn_radiation_monochromator graphite
_diffrn_radiation_type 'Mo K\a'
_diffrn_radiation_wavelength 0.71073
_diffrn_reflns_av_R_equivalents 0.038
_diffrn_reflns_limit_h_max 12
_diffrn_reflns_limit_h_min -12
_diffrn_reflns_limit_k_max 20
_diffrn_reflns_limit_k_min -23
_diffrn_reflns_limit_l_max 19
_diffrn_reflns_limit_l_min -20
_diffrn_reflns_number 9631
_diffrn_reflns_theta_full 25.016
_diffrn_reflns_theta_max 27.490
_diffrn_reflns_theta_min 5.147
_diffrn_standards_number 0
_exptl_absorpt_coefficient_mu 0.815
_exptl_absorpt_correction_T_max 0.72
_exptl_absorpt_correction_T_min 0.64
_exptl_absorpt_correction_type multi-scan
_exptl_absorpt_process_details 'DENZO/SCALEPACK (Otwinowski & Minor, 1997)'
_exptl_crystal_colour red-brown
_exptl_crystal_density_diffrn 1.373
_exptl_crystal_description block
_exptl_crystal_F_000 1168
_exptl_crystal_size_max 0.60
_exptl_crystal_size_mid 0.55
_exptl_crystal_size_min 0.40
_refine_diff_density_max 0.39
_refine_diff_density_min -0.54
_refine_ls_extinction_method None
_refine_ls_goodness_of_fit_ref 1.0926
_refine_ls_hydrogen_treatment constr
_refine_ls_matrix_type full
_refine_ls_number_parameters 289
_refine_ls_number_reflns 4740
_refine_ls_number_restraints 0
_refine_ls_R_factor_all 0.0476
_refine_ls_R_factor_gt 0.0370
_refine_ls_shift/su_max 0.000468
_refine_ls_structure_factor_coef F
_refine_ls_weighting_details
;
 Method, part 1, Chebychev polynomial, (Watkin, 1994, Prince, 1982) 
 [weight] = 1.0/[A~0~*T~0~(x)+A~1~*T~1~(x) ... +A~n-1~]*T~n-1~(x)] 
 where A~i~ are the Chebychev coefficients listed below and x= Fcalc/Fmax 
 Method = Robust Weighting (Prince, 1982) 
 W = [weight] * [1-(deltaF/6*sigmaF)^2^]^2^ 
 A~i~ are: 
 1.35 0.502 0.951 
;
_refine_ls_weighting_scheme calc
_refine_ls_wR_factor_all 0.0493
_refine_ls_wR_factor_gt 0.0430
_refine_ls_wR_factor_ref 0.0430
_reflns_limit_h_max 12
_reflns_limit_h_min -12
_reflns_limit_k_max 23
_reflns_limit_k_min 0
_reflns_limit_l_max 20
_reflns_limit_l_min 0
_reflns_number_gt 4740
_reflns_number_total 5845
_reflns_threshold_expression I>3.0\s(I)
_oxford_diffrn_Wilson_B_factor 1.45
_oxford_diffrn_Wilson_scale 2.44
_oxford_refine_ls_scale 0.5151(8)
_cod_data_source_file om200068k_si_001.cif
_cod_data_source_block Compound_8
_cod_depositor_comments
;
The following automatic conversions were performed:

'_symmetry_cell_setting' value 'Monoclinic' changed to 'monoclinic'
according to /home/saulius/struct/CIF-dictionaries/cif_core.dic
dictionary named 'cif_core.dic' version 2.4.1 from 2010-06-29.

Automatic conversion script
Id: cif_fix_values 1715 2011-07-08 13:25:40Z adriana 
;
_cod_original_sg_symbol_H-M 'P 1 21/c 1 '
_cod_database_code 4064365

loop_
_symmetry_equiv_pos_as_xyz
x,y,z
-x,-y,-z
-x,y+1/2,-z+1/2
x,-y+1/2,z+1/2

loop_
_atom_site_label
_atom_site_type_symbol
_atom_site_fract_x
_atom_site_fract_y
_atom_site_fract_z
_atom_site_U_iso_or_equiv
_atom_site_occupancy
_atom_site_adp_type
_atom_site_refinement_flags_posn
Ti1 Ti 0.23687(3) 0.411179(18) 0.28204(2) 0.0146 1.0000 Uani .
Ti2 Ti 0.25612(3) 0.565910(18) 0.24671(2) 0.0145 1.0000 Uani .
Cl1 Cl 0.46451(5) 0.37404(3) 0.35418(3) 0.0216 1.0000 Uani .
Cl2 Cl 0.05060(5) 0.61069(3) 0.15383(3) 0.0234 1.0000 Uani .
N1 N 0.26792(15) 0.46875(9) 0.18536(10) 0.0158 1.0000 Uani .
N2 N 0.31288(16) 0.46107(9) 0.10743(10) 0.0193 1.0000 Uani .
N3 N 0.20969(16) 0.49755(9) 0.33800(10) 0.0179 1.0000 Uani .
N4 N 0.17219(16) 0.56564(9) 0.36657(10) 0.0180 1.0000 Uani .
C1 C 0.3791(2) 0.38925(12) 0.10204(14) 0.0254 1.0000 Uani .
C2 C 0.2063(2) 0.47798(13) 0.02502(13) 0.0265 1.0000 Uani .
C3 C 0.0227(2) 0.57659(13) 0.35616(14) 0.0259 1.0000 Uani .
C4 C 0.2481(2) 0.58026(12) 0.46125(13) 0.0240 1.0000 Uani .
C5 C 0.00623(19) 0.36834(10) 0.24748(13) 0.0192 1.0000 Uani .
C6 C 0.07088(18) 0.32761(10) 0.19042(12) 0.0178 1.0000 Uani .
C7 C 0.17424(19) 0.28190(10) 0.24523(12) 0.0185 1.0000 Uani .
C8 C 0.1714(2) 0.29370(11) 0.33596(13) 0.0212 1.0000 Uani .
C9 C 0.06766(19) 0.34618(11) 0.33749(13) 0.0208 1.0000 Uani .
C10 C -0.1168(2) 0.41820(12) 0.21445(16) 0.0275 1.0000 Uani .
C11 C 0.0173(2) 0.32437(13) 0.09001(13) 0.0272 1.0000 Uani .
C12 C 0.2656(2) 0.22657(12) 0.21524(16) 0.0287 1.0000 Uani .
C13 C 0.2560(2) 0.25079(13) 0.41470(15) 0.0314 1.0000 Uani .
C14 C 0.0284(2) 0.37096(13) 0.42103(14) 0.0296 1.0000 Uani .
C15 C 0.48580(18) 0.58622(11) 0.23405(12) 0.0184 1.0000 Uani .
C16 C 0.47983(19) 0.60918(11) 0.32167(13) 0.0198 1.0000 Uani .
C17 C 0.39206(19) 0.67285(11) 0.31188(13) 0.0205 1.0000 Uani .
C18 C 0.34204(19) 0.68788(11) 0.21893(13) 0.0212 1.0000 Uani .
C19 C 0.40038(19) 0.63441(11) 0.17091(13) 0.0201 1.0000 Uani .
C20 C 0.58401(19) 0.52846(12) 0.21669(14) 0.0246 1.0000 Uani .
C21 C 0.5712(2) 0.57720(12) 0.40659(14) 0.0258 1.0000 Uani .
C22 C 0.3704(2) 0.72359(12) 0.38422(16) 0.0305 1.0000 Uani .
C23 C 0.2535(2) 0.75256(12) 0.17911(16) 0.0309 1.0000 Uani .
C24 C 0.3838(2) 0.63595(13) 0.07133(13) 0.0277 1.0000 Uani .
H11 H 0.4513 0.3809 0.1572 0.0392 1.0000 Uiso R
H12 H 0.3106 0.3503 0.0933 0.0397 1.0000 Uiso R
H13 H 0.4191 0.3895 0.0513 0.0402 1.0000 Uiso R
H21 H 0.1643 0.5256 0.0319 0.0389 1.0000 Uiso R
H22 H 0.2489 0.4818 -0.0250 0.0387 1.0000 Uiso R
H23 H 0.1355 0.4395 0.0120 0.0391 1.0000 Uiso R
H31 H 0.0040 0.6287 0.3654 0.0389 1.0000 Uiso R
H32 H -0.0084 0.5474 0.3988 0.0382 1.0000 Uiso R
H33 H -0.0292 0.5623 0.2980 0.0385 1.0000 Uiso R
H41 H 0.2300 0.6312 0.4774 0.0359 1.0000 Uiso R
H42 H 0.3458 0.5756 0.4665 0.0357 1.0000 Uiso R
H43 H 0.2194 0.5446 0.5000 0.0355 1.0000 Uiso R
H101 H -0.0961 0.4583 0.1781 0.0403 1.0000 Uiso R
H102 H -0.1445 0.4398 0.2650 0.0410 1.0000 Uiso R
H103 H -0.1940 0.3898 0.1796 0.0408 1.0000 Uiso R
H111 H -0.0136 0.3734 0.0676 0.0401 1.0000 Uiso R
H112 H 0.0874 0.3075 0.0620 0.0398 1.0000 Uiso R
H113 H -0.0616 0.2914 0.0732 0.0401 1.0000 Uiso R
H121 H 0.2462 0.1772 0.2295 0.0430 1.0000 Uiso R
H122 H 0.3610 0.2364 0.2413 0.0438 1.0000 Uiso R
H123 H 0.2530 0.2286 0.1522 0.0437 1.0000 Uiso R
H131 H 0.3472 0.2430 0.4099 0.0458 1.0000 Uiso R
H132 H 0.2615 0.2771 0.4702 0.0462 1.0000 Uiso R
H133 H 0.2156 0.2038 0.4202 0.0457 1.0000 Uiso R
H141 H 0.1065 0.3910 0.4653 0.0479 1.0000 Uiso R
H142 H -0.0083 0.3306 0.4478 0.0481 1.0000 Uiso R
H143 H -0.0423 0.4078 0.4058 0.0474 1.0000 Uiso R
H201 H 0.5806 0.4837 0.2520 0.0372 1.0000 Uiso R
H202 H 0.6757 0.5496 0.2338 0.0368 1.0000 Uiso R
H203 H 0.5627 0.5156 0.1540 0.0371 1.0000 Uiso R
H211 H 0.5590 0.6029 0.4583 0.0366 1.0000 Uiso R
H212 H 0.5529 0.5250 0.4137 0.0374 1.0000 Uiso R
H213 H 0.6669 0.5826 0.4066 0.0370 1.0000 Uiso R
H221 H 0.4132 0.7708 0.3781 0.0483 1.0000 Uiso R
H222 H 0.2736 0.7305 0.3783 0.0487 1.0000 Uiso R
H223 H 0.4132 0.7039 0.4434 0.0480 1.0000 Uiso R
H231 H 0.1781 0.7585 0.2062 0.0460 1.0000 Uiso R
H232 H 0.2163 0.7454 0.1166 0.0456 1.0000 Uiso .
H233 H 0.3068 0.7987 0.1866 0.0464 1.0000 Uiso R
H241 H 0.2882 0.6456 0.0403 0.0423 1.0000 Uiso R
H242 H 0.4102 0.5889 0.0502 0.0423 1.0000 Uiso R
H243 H 0.4411 0.6738 0.0567 0.0427 1.0000 Uiso R

loop_
_atom_site_aniso_label
_atom_site_aniso_U_11
_atom_site_aniso_U_22
_atom_site_aniso_U_33
_atom_site_aniso_U_23
_atom_site_aniso_U_13
_atom_site_aniso_U_12
Ti1 0.01380(15) 0.01588(16) 0.01373(15) -0.00049(12) 0.00306(11) 0.00049(11)
Ti2 0.01354(15) 0.01558(16) 0.01392(15) -0.00044(11) 0.00245(11) 0.00049(11)
Cl1 0.0167(2) 0.0242(2) 0.0216(2) 0.00086(17) 0.00086(16) 0.00256(16)
Cl2 0.0179(2) 0.0258(2) 0.0230(2) 0.00237(17) -0.00080(17) 0.00261(17)
N1 0.0159(7) 0.0192(7) 0.0125(6) -0.0024(6) 0.0041(5) -0.0010(6)
N2 0.0229(8) 0.0233(8) 0.0128(7) -0.0022(6) 0.0064(6) -0.0010(6)
N3 0.0201(7) 0.0180(7) 0.0163(7) -0.0013(6) 0.0058(6) 0.0003(6)
N4 0.0168(7) 0.0197(8) 0.0175(7) -0.0031(6) 0.0044(6) 0.0028(6)
C1 0.0308(10) 0.0255(10) 0.0228(9) -0.0047(8) 0.0121(8) 0.0011(8)
C2 0.0308(10) 0.0322(11) 0.0148(8) 0.0007(8) 0.0023(7) -0.0022(9)
C3 0.0190(9) 0.0338(11) 0.0257(10) -0.0044(8) 0.0072(7) 0.0028(8)
C4 0.0266(10) 0.0290(10) 0.0155(8) -0.0045(7) 0.0040(7) -0.0014(8)
C5 0.0157(8) 0.0188(9) 0.0224(9) -0.0010(7) 0.0035(7) -0.0026(7)
C6 0.0161(8) 0.0173(8) 0.0190(8) -0.0018(7) 0.0027(6) -0.0029(7)
C7 0.0171(8) 0.0159(9) 0.0217(9) -0.0017(7) 0.0033(7) -0.0030(7)
C8 0.0203(9) 0.0205(9) 0.0209(9) 0.0053(7) 0.0020(7) -0.0035(7)
C9 0.0203(9) 0.0233(10) 0.0194(8) -0.0011(7) 0.0064(7) -0.0057(7)
C10 0.0175(9) 0.0243(10) 0.0386(11) -0.0025(9) 0.0037(8) 0.0015(8)
C11 0.0259(10) 0.0365(12) 0.0171(9) -0.0016(8) 0.0013(7) -0.0064(9)
C12 0.0244(10) 0.0228(10) 0.0387(11) -0.0050(9) 0.0075(8) 0.0042(8)
C13 0.0308(11) 0.0318(11) 0.0267(10) 0.0126(9) -0.0014(8) -0.0036(9)
C14 0.0303(11) 0.0373(12) 0.0257(10) -0.0063(9) 0.0153(9) -0.0096(9)
C15 0.0146(8) 0.0203(9) 0.0208(9) -0.0007(7) 0.0053(7) -0.0011(7)
C16 0.0158(8) 0.0204(9) 0.0222(9) 0.0006(7) 0.0028(7) -0.0037(7)
C17 0.0197(8) 0.0183(9) 0.0240(9) -0.0043(7) 0.0063(7) -0.0027(7)
C18 0.0184(8) 0.0183(9) 0.0272(9) 0.0016(7) 0.0065(7) -0.0001(7)
C19 0.0168(8) 0.0224(9) 0.0212(9) 0.0026(7) 0.0053(7) -0.0021(7)
C20 0.0165(8) 0.0254(10) 0.0316(10) -0.0028(8) 0.0057(7) 0.0007(8)
C21 0.0213(9) 0.0298(11) 0.0227(9) 0.0013(8) -0.0009(7) -0.0030(8)
C22 0.0358(11) 0.0224(10) 0.0372(11) -0.0090(9) 0.0166(9) -0.0064(9)
C23 0.0248(10) 0.0226(10) 0.0444(13) 0.0070(9) 0.0071(9) 0.0038(8)
C24 0.0282(10) 0.0342(11) 0.0219(9) 0.0058(8) 0.0087(8) -0.0057(9)

loop_
_atom_type_symbol
_atom_type_scat_dispersion_real
_atom_type_scat_dispersion_imag
_atom_type_scat_Cromer_Mann_a1
_atom_type_scat_Cromer_Mann_b1
_atom_type_scat_Cromer_Mann_a2
_atom_type_scat_Cromer_Mann_b2
_atom_type_scat_Cromer_Mann_a3
_atom_type_scat_Cromer_Mann_b3
_atom_type_scat_Cromer_Mann_a4
_atom_type_scat_Cromer_Mann_b4
_atom_type_scat_Cromer_Mann_c
_atom_type_scat_source
C 0.0033 0.0016 2.3100 20.8439 1.0200 10.2075 1.5886 0.5687 0.8650 51.6512 0.2156 'International Tables Vol C 4.2.6.8 and 6.1.1.4'
H 0.0000 0.0000 0.4930 10.5109 0.3229 26.1257 0.1402 3.1424 0.0408 57.7998 0.0030 'International Tables Vol C 4.2.6.8 and 6.1.1.4'
N 0.0061 0.0033 12.2126 0.0057 3.1322 9.8933 2.0125 28.9975 1.1663 0.5826 -11.5290 'International Tables Vol C 4.2.6.8 and 6.1.1.4'
Ti 0.2776 0.4457 9.7595 7.8508 7.3558 0.5000 1.6991 35.6338 1.9021 116.1050 1.2807 'International Tables Vol C 4.2.6.8 and 6.1.1.4'
Cl 0.1484 0.1585 11.4604 0.0104 7.1964 1.1662 6.2556 18.5194 1.6455 47.7784 -9.5574 'International Tables Vol C 4.2.6.8 and 6.1.1.4'

loop_
_geom_angle_atom_site_label_1
_geom_angle_atom_site_label_2
_geom_angle_atom_site_label_3
_geom_angle
_geom_angle_publ_flag
Cl1 Ti1 N1 101.02(5) yes
Cl1 Ti1 N3 105.05(5) yes
N1 Ti1 N3 88.97(7) yes
Cl1 Ti1 C5 141.61(5) yes
N1 Ti1 C5 110.28(6) yes
N3 Ti1 C5 97.36(7) yes
Cl1 Ti1 C6 122.49(5) yes
N1 Ti1 C6 96.08(6) yes
N3 Ti1 C6 129.91(7) yes
C5 Ti1 C6 34.64(6) yes
Cl1 Ti1 C7 89.99(5) yes
N1 Ti1 C7 114.82(6) yes
N3 Ti1 C7 149.17(7) yes
C5 Ti1 C7 57.18(6) yes
C6 Ti1 C7 34.03(6) yes
Cl1 Ti1 C8 84.55(5) yes
N1 Ti1 C8 148.83(7) yes
N3 Ti1 C8 119.47(7) yes
C5 Ti1 C8 57.19(6) yes
C6 Ti1 C8 56.71(6) yes
Cl1 Ti1 C9 112.35(5) yes
N1 Ti1 C9 144.95(7) yes
N3 Ti1 C9 92.37(7) yes
C5 Ti1 C9 34.87(6) yes
C6 Ti1 C9 57.29(6) yes
C7 Ti1 C8 34.07(6) yes
C7 Ti1 C9 56.84(6) yes
C8 Ti1 C9 34.03(7) yes
Cl2 Ti2 N1 99.23(4) yes
Cl2 Ti2 N3 108.40(5) yes
N1 Ti2 N3 81.38(6) yes
Cl2 Ti2 N4 92.85(4) yes
N1 Ti2 N4 118.18(6) yes
N3 Ti2 N4 37.83(6) yes
Cl2 Ti2 C15 127.96(5) yes
N1 Ti2 C15 85.42(6) yes
N3 Ti2 C15 123.47(7) yes
N4 Ti2 C15 130.36(6) yes
Cl2 Ti2 C16 139.58(5) yes
N1 Ti2 C16 110.69(7) yes
N3 Ti2 C16 102.58(7) yes
N4 Ti2 C16 96.11(6) yes
C15 Ti2 C16 34.95(6) yes
Cl2 Ti2 C17 107.17(5) yes
N1 Ti2 C17 142.51(6) yes
N3 Ti2 C17 113.63(7) yes
N4 Ti2 C17 87.03(6) yes
C15 Ti2 C17 57.39(6) yes
Cl2 Ti2 C18 82.92(5) yes
N1 Ti2 C18 129.49(7) yes
N3 Ti2 C18 146.05(7) yes
N4 Ti2 C18 112.04(6) yes
C15 Ti2 C18 57.04(6) yes
Cl2 Ti2 C19 93.99(5) yes
N1 Ti2 C19 95.79(7) yes
N3 Ti2 C19 157.60(7) yes
N4 Ti2 C19 143.68(6) yes
C15 Ti2 C19 34.29(6) yes
C16 Ti2 C17 34.63(7) yes
C16 Ti2 C18 57.20(6) yes
C17 Ti2 C18 33.98(6) yes
C16 Ti2 C19 57.45(6) yes
C17 Ti2 C19 56.89(6) yes
C18 Ti2 C19 34.22(6) yes
Ti2 N1 Ti1 93.60(6) yes
Ti2 N1 N2 124.36(12) yes
Ti1 N1 N2 140.76(13) yes
N1 N2 C1 112.79(15) yes
N1 N2 C2 113.75(15) yes
C1 N2 C2 111.91(16) yes
Ti2 N3 Ti1 95.69(7) yes
Ti2 N3 N4 79.21(10) yes
Ti1 N3 N4 170.04(13) yes
Ti2 N4 N3 62.95(9) yes
Ti2 N4 C3 119.92(12) yes
N3 N4 C3 115.65(15) yes
Ti2 N4 C4 127.65(12) yes
N3 N4 C4 110.90(15) yes
C3 N4 C4 109.39(15) yes
N2 C1 H11 109.3 no
N2 C1 H12 109.4 no
H11 C1 H12 110.5 no
N2 C1 H13 109.3 no
H11 C1 H13 109.8 no
H12 C1 H13 108.6 no
N2 C2 H21 109.1 no
N2 C2 H22 109.4 no
H21 C2 H22 108.3 no
N2 C2 H23 111.1 no
H21 C2 H23 109.6 no
H22 C2 H23 109.3 no
N4 C3 H31 109.9 no
N4 C3 H32 110.6 no
H31 C3 H32 108.7 no
N4 C3 H33 111.1 no
H31 C3 H33 108.7 no
H32 C3 H33 107.8 no
N4 C4 H41 109.5 no
N4 C4 H42 108.6 no
H41 C4 H42 108.0 no
N4 C4 H43 109.3 no
H41 C4 H43 111.1 no
H42 C4 H43 110.2 no
Ti1 C5 C6 74.57(10) yes
Ti1 C5 C9 73.62(10) yes
C6 C5 C9 107.94(16) yes
Ti1 C5 C10 123.44(13) yes
C6 C5 C10 124.11(17) yes
C9 C5 C10 127.54(18) yes
Ti1 C6 C5 70.79(10) yes
Ti1 C6 C7 73.95(10) yes
C5 C6 C7 107.92(16) yes
Ti1 C6 C11 129.64(13) yes
C5 C6 C11 123.93(17) yes
C7 C6 C11 127.18(18) yes
Ti1 C7 C6 72.01(10) yes
Ti1 C7 C8 72.38(11) yes
C6 C7 C8 107.73(17) yes
Ti1 C7 C12 124.26(13) yes
C6 C7 C12 127.50(17) yes
C8 C7 C12 124.65(18) yes
Ti1 C8 C7 73.56(11) yes
Ti1 C8 C9 71.76(11) yes
C7 C8 C9 108.48(16) yes
Ti1 C8 C13 125.39(13) yes
C7 C8 C13 124.69(19) yes
C9 C8 C13 126.55(19) yes
Ti1 C9 C5 71.51(10) yes
Ti1 C9 C8 74.20(11) yes
C5 C9 C8 107.91(17) yes
Ti1 C9 C14 121.69(13) yes
C5 C9 C14 127.50(19) yes
C8 C9 C14 124.56(18) yes
C5 C10 H101 111.2 no
C5 C10 H102 110.1 no
H101 C10 H102 108.4 no
C5 C10 H103 110.0 no
H101 C10 H103 109.3 no
H102 C10 H103 107.8 no
C6 C11 H111 109.2 no
C6 C11 H112 111.4 no
H111 C11 H112 109.3 no
C6 C11 H113 110.6 no
H111 C11 H113 107.3 no
H112 C11 H113 109.0 no
C7 C12 H121 111.9 no
C7 C12 H122 111.7 no
H121 C12 H122 108.5 no
C7 C12 H123 111.0 no
H121 C12 H123 107.1 no
H122 C12 H123 106.3 no
C8 C13 H131 111.6 no
C8 C13 H132 110.9 no
H131 C13 H132 107.8 no
C8 C13 H133 111.3 no
H131 C13 H133 108.5 no
H132 C13 H133 106.5 no
C9 C14 H141 111.9 no
C9 C14 H142 111.0 no
H141 C14 H142 108.0 no
C9 C14 H143 109.6 no
H141 C14 H143 109.3 no
H142 C14 H143 106.8 no
Ti2 C15 C16 72.07(10) yes
Ti2 C15 C19 74.03(10) yes
C16 C15 C19 108.04(17) yes
Ti2 C15 C20 126.75(13) yes
C16 C15 C20 123.83(17) yes
C19 C15 C20 127.50(17) yes
Ti2 C16 C15 72.98(10) yes
Ti2 C16 C17 74.49(11) yes
C15 C16 C17 107.78(17) yes
Ti2 C16 C21 125.86(13) yes
C15 C16 C21 123.29(18) yes
C17 C16 C21 128.20(18) yes
Ti2 C17 C16 70.88(10) yes
Ti2 C17 C18 73.51(11) yes
C16 C17 C18 107.94(17) yes
Ti2 C17 C22 128.26(14) yes
C16 C17 C22 127.71(18) yes
C18 C17 C22 123.75(18) yes
Ti2 C18 C17 72.51(11) yes
Ti2 C18 C19 72.21(11) yes
C17 C18 C19 108.12(16) yes
Ti2 C18 C23 125.03(13) yes
C17 C18 C23 125.59(19) yes
C19 C18 C23 126.09(19) yes
Ti2 C19 C18 73.57(11) yes
Ti2 C19 C15 71.68(11) yes
C18 C19 C15 108.11(17) yes
Ti2 C19 C24 125.52(13) yes
C18 C19 C24 124.44(18) yes
C15 C19 C24 127.14(18) yes
C15 C20 H201 110.7 no
C15 C20 H202 107.4 no
H201 C20 H202 109.8 no
C15 C20 H203 111.0 no
H201 C20 H203 109.4 no
H202 C20 H203 108.6 no
C16 C21 H211 111.3 no
C16 C21 H212 112.2 no
H211 C21 H212 107.8 no
C16 C21 H213 110.1 no
H211 C21 H213 106.9 no
H212 C21 H213 108.4 no
C17 C22 H221 108.0 no
C17 C22 H222 110.1 no
H221 C22 H222 109.8 no
C17 C22 H223 111.4 no
H221 C22 H223 108.2 no
H222 C22 H223 109.2 no
C18 C23 H231 110.9 no
C18 C23 H232 110.4 no
H231 C23 H232 108.1 no
C18 C23 H233 111.3 no
H231 C23 H233 108.8 no
H231 C23 H233 107.2 no
C19 C24 H241 110.1 no
C19 C24 H242 111.2 no
H241 C24 H242 108.1 no
C19 C24 H243 109.9 no
H241 C24 H243 109.5 no
H242 C24 H243 108.1 no

loop_
_geom_bond_atom_site_label_1
_geom_bond_atom_site_label_2
_geom_bond_distance
_geom_bond_publ_flag
Ti1 Cl1 2.3600(5) yes
Ti1 N1 1.9035(15) yes
Ti1 N3 1.8288(16) yes
Ti1 C5 2.3600(18) yes
Ti1 C6 2.4090(18) yes
Ti1 C7 2.4341(18) yes
Ti1 C8 2.4188(19) yes
Ti1 C9 2.3875(19) yes
Ti2 Cl2 2.3271(5) yes
Ti2 N1 2.0027(16) yes
Ti2 N3 2.0096(16) yes
Ti2 N4 2.2165(16) yes
Ti2 C15 2.3832(18) yes
Ti2 C16 2.3713(18) yes
Ti2 C17 2.4183(19) yes
Ti2 C18 2.4312(19) yes
Ti2 C19 2.4135(19) yes
N1 N2 1.393(2) yes
N2 C1 1.462(3) yes
N2 C2 1.466(2) yes
N3 N4 1.384(2) yes
N4 C3 1.476(2) yes
N4 C4 1.486(2) yes
C1 H11 0.976 no
C1 H12 0.964 no
C1 H13 0.965 no
C2 H21 0.972 no
C2 H22 0.974 no
C2 H23 0.973 no
C3 H31 0.972 no
C3 H32 0.953 no
C3 H33 0.949 no
C4 H41 0.976 no
C4 H42 0.964 no
C4 H43 0.969 no
C5 C6 1.421(3) yes
C5 C9 1.423(3) yes
C5 C10 1.502(3) yes
C6 C7 1.418(3) yes
C6 C11 1.504(2) yes
C7 C8 1.422(3) yes
C7 C12 1.501(3) yes
C8 C9 1.407(3) yes
C8 C13 1.502(3) yes
C9 C14 1.506(3) yes
C10 H101 0.967 no
C10 H102 0.972 no
C10 H103 0.966 no
C11 H111 0.968 no
C11 H112 0.962 no
C11 H113 0.968 no
C12 H121 0.946 no
C12 H122 0.953 no
C12 H123 0.947 no
C13 H131 0.945 no
C13 H132 0.967 no
C13 H133 0.949 no
C14 H141 0.966 no
C14 H142 0.952 no
C14 H143 0.953 no
C15 C16 1.428(3) yes
C15 C19 1.414(3) yes
C15 C20 1.499(3) yes
C16 C17 1.426(3) yes
C16 C21 1.505(3) yes
C17 C18 1.417(3) yes
C17 C22 1.498(3) yes
C18 C19 1.425(3) yes
C18 C23 1.494(3) yes
C19 C24 1.501(3) yes
C20 H201 0.976 no
C20 H202 0.965 no
C20 H203 0.962 no
C21 H211 0.956 no
C21 H212 0.967 no
C21 H213 0.962 no
C22 H221 0.966 no
C22 H222 0.957 no
C22 H223 0.970 no
C23 H231 0.957 no
C23 H232 0.949 no
C23 H233 0.976 no
C24 H241 0.969 no
C24 H242 0.966 no
C24 H243 0.953 no
